data_4101078
_journal_name_full 'Journal of the American Chemical Society'
_journal_paper_doi 10.1021/ja057596g
_journal_year 2006
_chemical_formula_sum 'C41 H86 O3 Si8'
_chemical_formula_weight 851.82
_space_group_IT_number 14
_symmetry_cell_setting monoclinic
_symmetry_space_group_name_Hall '-P 2ybc'
_symmetry_space_group_name_H-M 'P 1 21/c 1'
_cell_angle_alpha 90.00
_cell_angle_beta 120.298(3)
_cell_angle_gamma 90.00
_cell_formula_units_Z 4
_cell_length_a 14.0521(14)
_cell_length_b 20.7447(14)
_cell_length_c 21.518(2)
_cell_measurement_temperature 299(2)
_cell_volume 5415.9(8)
_diffrn_ambient_temperature 299(2)
_exptl_crystal_density_diffrn 1.045
_cod_depositor_comments
;
The following automatic conversions were performed:
'_symmetry_cell_setting' value 'Monoclinic' changed to 'monoclinic'
according to '/home/saulius/struct/CIF-dictionaries/cif_core.dic'
dictionary named 'cif_core.dic' version 2.4.1 from 2010-06-29.

Automatic conversion script
Id: cif_fix_enum 1527 2010-12-29 10:47:43Z saulius 
;
_cod_original_sg_symbol_H-M 'P 21/c'
_cod_database_code 4101078

loop_
_symmetry_equiv_pos_as_xyz
'x, y, z'
'-x, y+1/2, -z+1/2'
'-x, -y, -z'
'x, -y-1/2, z-1/2'

loop_
_atom_site_label
_atom_site_type_symbol
_atom_site_fract_x
_atom_site_fract_y
_atom_site_fract_z
_atom_site_U_iso_or_equiv
_atom_site_adp_type
_atom_site_occupancy
_atom_site_symmetry_multiplicity
_atom_site_calc_flag
_atom_site_refinement_flags
_atom_site_disorder_assembly
_atom_site_disorder_group
Si1 Si 0.1759(3) 0.65509(15) 0.20973(18) 0.0441(10) Uani 1 1 d . . .
C2 C 0.0786(10) 0.7291(5) 0.1439(7) 0.048(3) Uani 1 1 d . . .
C3 C 0.1470(8) 0.7534(5) 0.1084(6) 0.037(3) Uani 1 1 d . . .
H3A H 0.2189 0.7628 0.1508 0.045 Uiso 1 1 calc R . .
C4 C 0.1762(11) 0.6998(5) 0.0715(8) 0.043(3) Uani 1 1 d . . .
H4A H 0.1506 0.6588 0.0806 0.051 Uiso 1 1 calc R . .
C5 C 0.3000(12) 0.6957(5) 0.1053(9) 0.046(3) Uani 1 1 d . . .
C6 C 0.3623(10) 0.6787(5) 0.1738(8) 0.039(3) Uani 1 1 d . . .
C7 C 0.3315(10) 0.6577(5) 0.2288(6) 0.049(3) Uani 1 1 d . . .
H7A H 0.3442 0.6113 0.2286 0.059 Uiso 1 1 calc R . .
Si11 Si 0.1416(3) 0.54575(16) 0.1662(2) 0.0649(12) Uani 1 1 d . . .
C12 C 0.1867(12) 0.5277(6) 0.0992(7) 0.095(5) Uani 1 1 d . . .
H12A H 0.1705 0.4835 0.0842 0.142 Uiso 1 1 calc R . .
H12B H 0.2646 0.5349 0.1210 0.142 Uiso 1 1 calc R . .
H12C H 0.1481 0.5553 0.0581 0.142 Uiso 1 1 calc R . .
C13 C 0.2335(10) 0.4943(5) 0.2472(6) 0.075(4) Uani 1 1 d . . .
H13A H 0.2237 0.4497 0.2333 0.113 Uiso 1 1 calc R . .
H13B H 0.2143 0.5007 0.2837 0.113 Uiso 1 1 calc R . .
H13C H 0.3090 0.5063 0.2656 0.113 Uiso 1 1 calc R . .
C14 C 0.0010(11) 0.5091(6) 0.1254(8) 0.097(5) Uani 1 1 d . . .
H14A H 0.0034 0.4655 0.1113 0.146 Uiso 1 1 calc R . .
H14B H -0.0497 0.5336 0.0840 0.146 Uiso 1 1 calc R . .
H14C H -0.0229 0.5093 0.1601 0.146 Uiso 1 1 calc R . .
Si15 Si 0.1544(3) 0.63906(17) 0.3140(2) 0.0591(11) Uani 1 1 d . . .
C16 C 0.2764(10) 0.5985(6) 0.3916(7) 0.084(5) Uani 1 1 d . . .
H16A H 0.2630 0.5935 0.4309 0.125 Uiso 1 1 calc R . .
H16B H 0.3410 0.6244 0.4068 0.125 Uiso 1 1 calc R . .
H16C H 0.2874 0.5569 0.3767 0.125 Uiso 1 1 calc R . .
C17 C 0.1212(11) 0.7125(6) 0.3501(7) 0.078(4) Uani 1 1 d . . .
H17A H 0.1143 0.7007 0.3908 0.117 Uiso 1 1 calc R . .
H17B H 0.0531 0.7308 0.3134 0.117 Uiso 1 1 calc R . .
H17C H 0.1793 0.7435 0.3647 0.117 Uiso 1 1 calc R . .
C18 C 0.0382(10) 0.5800(6) 0.2935(7) 0.082(4) Uani 1 1 d . . .
H18A H 0.0317 0.5746 0.3356 0.123 Uiso 1 1 calc R . .
H18B H 0.0542 0.5391 0.2799 0.123 Uiso 1 1 calc R . .
H18C H -0.0298 0.5964 0.2548 0.123 Uiso 1 1 calc R . .
O21 O 0.0893(6) 0.7783(3) 0.1944(4) 0.050(2) Uani 1 1 d . . .
Si22 Si 0.0518(3) 0.84919(16) 0.2094(2) 0.0590(12) Uani 1 1 d . . .
C23 C -0.0568(10) 0.8408(6) 0.2346(7) 0.076(4) Uani 1 1 d . . .
H23A H -0.0345 0.8088 0.2716 0.114 Uiso 1 1 calc R . .
H23B H -0.1249 0.8279 0.1931 0.114 Uiso 1 1 calc R . .
H23C H -0.0668 0.8814 0.2520 0.114 Uiso 1 1 calc R . .
C24 C 0.1740(11) 0.8836(6) 0.2869(7) 0.091(5) Uani 1 1 d . . .
H24A H 0.2314 0.8887 0.2756 0.136 Uiso 1 1 calc R . .
H24B H 0.1987 0.8552 0.3275 0.136 Uiso 1 1 calc R . .
H24C H 0.1558 0.9248 0.2984 0.136 Uiso 1 1 calc R . .
C25 C 0.0015(11) 0.9120(5) 0.1378(7) 0.083(5) Uani 1 1 d . . .
H25A H 0.0546 0.9180 0.1227 0.125 Uiso 1 1 calc R . .
H25B H -0.0086 0.9519 0.1564 0.125 Uiso 1 1 calc R . .
H25C H -0.0675 0.8986 0.0975 0.125 Uiso 1 1 calc R . .
C26 C -0.0435(10) 0.7096(6) 0.0959(7) 0.047(3) Uani 1 1 d . . .
C27 C -0.1225(10) 0.7685(6) 0.0628(7) 0.070(4) Uani 1 1 d . . .
H27A H -0.1969 0.7535 0.0335 0.105 Uiso 1 1 calc R . .
H27B H -0.1017 0.7931 0.0338 0.105 Uiso 1 1 calc R . .
H27C H -0.1176 0.7952 0.1008 0.105 Uiso 1 1 calc R . .
C28 C -0.0830(9) 0.6732(6) 0.1409(7) 0.072(4) Uani 1 1 d . . .
H28A H -0.1588 0.6610 0.1107 0.108 Uiso 1 1 calc R . .
H28B H -0.0761 0.7006 0.1789 0.108 Uiso 1 1 calc R . .
H28C H -0.0389 0.6352 0.1611 0.108 Uiso 1 1 calc R . .
C29 C -0.0634(10) 0.6662(6) 0.0323(7) 0.069(4) Uani 1 1 d . . .
H29A H -0.1402 0.6555 0.0043 0.103 Uiso 1 1 calc R . .
H29B H -0.0208 0.6274 0.0503 0.103 Uiso 1 1 calc R . .
H29C H -0.0414 0.6887 0.0025 0.103 Uiso 1 1 calc R . .
C31 C 0.1200(11) 0.8180(4) 0.0661(6) 0.049(3) Uani 1 1 d G . .
C32 C 0.0285(8) 0.8285(5) -0.0016(7) 0.057(4) Uani 1 1 d G . .
H32A H -0.0240 0.7963 -0.0238 0.068 Uiso 1 1 calc R . .
C33 C 0.0157(8) 0.8872(7) -0.0361(4) 0.063(4) Uani 1 1 d G . .
H33A H -0.0455 0.8943 -0.0814 0.075 Uiso 1 1 calc R . .
C34 C 0.0942(12) 0.9354(4) -0.0029(7) 0.073(4) Uani 1 1 d G . .
H34A H 0.0856 0.9747 -0.0260 0.088 Uiso 1 1 calc R . .
C35 C 0.1857(9) 0.9249(5) 0.0648(7) 0.075(4) Uani 1 1 d G . .
H35A H 0.2383 0.9571 0.0870 0.091 Uiso 1 1 calc R . .
C36 C 0.1986(7) 0.8662(7) 0.0993(4) 0.060(4) Uani 1 1 d G . .
H36A H 0.2598 0.8591 0.1446 0.072 Uiso 1 1 calc R . .
O41 O 0.1206(7) 0.7092(4) -0.0046(5) 0.053(2) Uani 1 1 d . . .
C42 C 0.1108(12) 0.6539(6) -0.0443(7) 0.089(5) Uani 1 1 d . . .
H42A H 0.0745 0.6644 -0.0945 0.133 Uiso 1 1 calc R . .
H42B H 0.0685 0.6221 -0.0362 0.133 Uiso 1 1 calc R . .
H42C H 0.1829 0.6370 -0.0293 0.133 Uiso 1 1 calc R . .
C51 C 0.3470(10) 0.7226(6) 0.0612(7) 0.070(4) Uani 1 1 d . . .
H51A H 0.4257 0.7179 0.0874 0.105 Uiso 1 1 calc R . .
H51B H 0.3283 0.7674 0.0517 0.105 Uiso 1 1 calc R . .
H51C H 0.3168 0.6996 0.0165 0.105 Uiso 1 1 calc R . .
Si61 Si 0.5146(3) 0.67208(16) 0.2382(2) 0.0582(12) Uani 1 1 d . . .
Si62 Si 0.6410(3) 0.7472(2) 0.2353(3) 0.0820(15) Uani 1 1 d . . .
C63 C 0.5913(13) 0.8326(6) 0.2167(9) 0.120(6) Uani 1 1 d . . .
H63A H 0.6467 0.8594 0.2163 0.181 Uiso 1 1 calc R . .
H63B H 0.5770 0.8472 0.2535 0.181 Uiso 1 1 calc R . .
H63C H 0.5248 0.8350 0.1707 0.181 Uiso 1 1 calc R . .
C64 C 0.6668(12) 0.7239(7) 0.1599(8) 0.103(5) Uani 1 1 d . . .
H64A H 0.7174 0.7540 0.1582 0.155 Uiso 1 1 calc R . .
H64B H 0.5985 0.7247 0.1149 0.155 Uiso 1 1 calc R . .
H64C H 0.6976 0.6814 0.1684 0.155 Uiso 1 1 calc R . .
C65 C 0.7763(12) 0.7439(8) 0.3197(8) 0.131(7) Uani 1 1 d . . .
H65A H 0.8256 0.7745 0.3173 0.197 Uiso 1 1 calc R . .
H65B H 0.8067 0.7014 0.3258 0.197 Uiso 1 1 calc R . .
H65C H 0.7668 0.7541 0.3598 0.197 Uiso 1 1 calc R . .
Si66 Si 0.5669(3) 0.57098(18) 0.2139(3) 0.0765(14) Uani 1 1 d . . .
C67 C 0.5163(12) 0.4983(6) 0.2408(8) 0.102(5) Uani 1 1 d . . .
H67A H 0.5414 0.4599 0.2285 0.154 Uiso 1 1 calc R . .
H67B H 0.4372 0.4986 0.2158 0.154 Uiso 1 1 calc R . .
H67C H 0.5446 0.4993 0.2918 0.154 Uiso 1 1 calc R . .
C68 C 0.5028(11) 0.5677(6) 0.1149(8) 0.096(5) Uani 1 1 d . . .
H68A H 0.5209 0.5275 0.1013 0.145 Uiso 1 1 calc R . .
H68B H 0.5300 0.6026 0.0990 0.145 Uiso 1 1 calc R . .
H68C H 0.4243 0.5713 0.0931 0.145 Uiso 1 1 calc R . .
C69 C 0.7205(11) 0.5606(7) 0.2543(9) 0.120(6) Uani 1 1 d . . .
H69A H 0.7354 0.5188 0.2421 0.181 Uiso 1 1 calc R . .
H69B H 0.7563 0.5645 0.3057 0.181 Uiso 1 1 calc R . .
H69C H 0.7480 0.5932 0.2358 0.181 Uiso 1 1 calc R . .
C71 C 0.4473(10) 0.6775(6) 0.3015(7) 0.052(4) Uani 1 1 d . . .
O72 O 0.4736(6) 0.6273(4) 0.3542(4) 0.063(2) Uani 1 1 d . . .
Si73 Si 0.5781(3) 0.59428(18) 0.4243(2) 0.0726(13) Uani 1 1 d . . .
C74 C 0.7083(10) 0.6019(6) 0.4207(7) 0.084(5) Uani 1 1 d . . .
H74A H 0.7255 0.6466 0.4206 0.126 Uiso 1 1 calc R . .
H74B H 0.6984 0.5817 0.3777 0.126 Uiso 1 1 calc R . .
H74C H 0.7676 0.5811 0.4620 0.126 Uiso 1 1 calc R . .
C75 C 0.6016(11) 0.6279(6) 0.5116(6) 0.093(5) Uani 1 1 d . . .
H75A H 0.5353 0.6239 0.5138 0.140 Uiso 1 1 calc R . .
H75B H 0.6215 0.6726 0.5150 0.140 Uiso 1 1 calc R . .
H75C H 0.6600 0.6046 0.5508 0.140 Uiso 1 1 calc R . .
C76 C 0.5420(11) 0.5074(6) 0.4240(8) 0.096(5) Uani 1 1 d . . .
H76A H 0.4748 0.5042 0.4252 0.145 Uiso 1 1 calc R . .
H76B H 0.6003 0.4863 0.4654 0.145 Uiso 1 1 calc R . .
H76C H 0.5324 0.4871 0.3811 0.145 Uiso 1 1 calc R . .
C77 C 0.4558(11) 0.7444(6) 0.3363(7) 0.062(4) Uani 1 1 d . . .
C78 C 0.3930(10) 0.7438(6) 0.3780(7) 0.073(4) Uani 1 1 d . . .
H78A H 0.4234 0.7111 0.4146 0.109 Uiso 1 1 calc R . .
H78B H 0.3165 0.7349 0.3454 0.109 Uiso 1 1 calc R . .
H78C H 0.4001 0.7851 0.4001 0.109 Uiso 1 1 calc R . .
C79 C 0.5760(10) 0.7615(6) 0.3887(7) 0.078(4) Uani 1 1 d . . .
H79A H 0.6084 0.7292 0.4255 0.117 Uiso 1 1 calc R . .
H79B H 0.5797 0.8026 0.4103 0.117 Uiso 1 1 calc R . .
H79C H 0.6156 0.7636 0.3631 0.117 Uiso 1 1 calc R . .
C80 C 0.4042(10) 0.7965(6) 0.2791(7) 0.069(4) Uani 1 1 d . . .
H80A H 0.3285 0.7860 0.2462 0.104 Uiso 1 1 calc R . .
H80B H 0.4435 0.7995 0.2534 0.104 Uiso 1 1 calc R . .
H80C H 0.4081 0.8372 0.3017 0.104 Uiso 1 1 calc R . .

loop_
_atom_site_aniso_label
_atom_site_aniso_U_11
_atom_site_aniso_U_22
_atom_site_aniso_U_33
_atom_site_aniso_U_23
_atom_site_aniso_U_13
_atom_site_aniso_U_12
Si1 0.047(2) 0.033(2) 0.055(3) 0.0008(18) 0.028(2) 0.0003(18)
C2 0.041(10) 0.044(8) 0.060(10) -0.001(7) 0.026(9) -0.003(7)
C3 0.023(7) 0.042(8) 0.045(9) -0.003(7) 0.015(7) -0.011(6)
C4 0.051(11) 0.033(8) 0.050(11) -0.003(7) 0.030(9) -0.004(7)
C5 0.050(12) 0.030(8) 0.074(12) 0.006(7) 0.044(10) -0.002(7)
C6 0.040(10) 0.036(7) 0.050(10) 0.005(7) 0.029(9) -0.003(6)
C7 0.065(10) 0.039(8) 0.048(9) 0.003(7) 0.031(9) -0.003(7)
Si11 0.082(3) 0.034(2) 0.079(3) -0.004(2) 0.041(3) -0.009(2)
C12 0.154(15) 0.058(9) 0.087(12) -0.013(8) 0.071(12) -0.002(9)
C13 0.087(11) 0.050(9) 0.081(11) 0.007(8) 0.037(9) -0.003(8)
C14 0.095(12) 0.072(10) 0.110(14) -0.012(9) 0.041(11) -0.033(9)
Si15 0.066(3) 0.054(2) 0.066(3) 0.004(2) 0.040(2) -0.002(2)
C16 0.080(11) 0.086(11) 0.075(11) 0.017(8) 0.032(9) 0.014(9)
C17 0.091(11) 0.074(10) 0.084(11) -0.006(8) 0.055(10) 0.006(8)
C18 0.077(11) 0.082(10) 0.106(12) 0.002(9) 0.061(10) -0.008(8)
O21 0.057(6) 0.035(5) 0.065(6) -0.001(5) 0.037(5) 0.006(4)
Si22 0.065(3) 0.043(2) 0.082(3) 0.000(2) 0.046(3) 0.010(2)
C23 0.069(10) 0.086(10) 0.093(11) 0.007(9) 0.056(9) 0.026(8)
C24 0.110(13) 0.041(8) 0.126(14) -0.017(9) 0.063(11) 0.011(8)
C25 0.119(13) 0.050(9) 0.100(12) 0.020(8) 0.068(11) 0.028(9)
C26 0.032(10) 0.053(9) 0.054(10) -0.001(8) 0.020(8) -0.005(8)
C27 0.056(9) 0.069(10) 0.086(12) 0.016(8) 0.038(9) 0.014(8)
C28 0.041(9) 0.074(10) 0.101(12) 0.011(9) 0.035(9) -0.014(7)
C29 0.054(10) 0.079(10) 0.062(10) -0.006(9) 0.022(8) -0.013(8)
C31 0.054(10) 0.052(11) 0.044(11) 0.010(9) 0.027(9) 0.016(10)
C32 0.061(12) 0.050(11) 0.064(12) 0.012(8) 0.034(11) 0.008(8)
C33 0.058(11) 0.072(11) 0.055(10) 0.027(11) 0.026(9) 0.016(10)
C34 0.091(13) 0.046(11) 0.104(16) 0.017(11) 0.065(13) 0.008(11)
C35 0.072(13) 0.059(14) 0.082(14) 0.001(10) 0.028(12) -0.012(9)
C36 0.057(10) 0.044(9) 0.064(11) 0.008(10) 0.019(9) -0.019(9)
O41 0.068(6) 0.044(6) 0.048(7) -0.007(5) 0.030(6) -0.006(4)
C42 0.139(15) 0.065(10) 0.063(11) -0.018(9) 0.051(10) -0.009(10)
C51 0.067(10) 0.070(9) 0.086(12) 0.005(8) 0.048(10) 0.002(8)
Si61 0.047(3) 0.045(2) 0.090(3) 0.009(2) 0.040(2) 0.0053(19)
Si62 0.065(3) 0.072(3) 0.119(4) 0.004(3) 0.054(3) -0.012(2)
C63 0.139(15) 0.069(11) 0.205(19) 0.019(11) 0.125(15) -0.004(10)
C64 0.101(13) 0.099(12) 0.148(16) 0.015(11) 0.091(12) -0.002(10)
C65 0.091(14) 0.163(17) 0.127(16) -0.002(13) 0.046(13) -0.045(12)
Si66 0.079(3) 0.060(3) 0.106(4) 0.004(2) 0.058(3) 0.014(2)
C67 0.127(14) 0.049(9) 0.149(16) -0.004(9) 0.083(13) 0.011(9)
C68 0.085(12) 0.078(11) 0.150(17) -0.012(10) 0.077(12) 0.006(9)
C69 0.083(12) 0.098(12) 0.200(19) -0.005(12) 0.086(13) 0.047(10)
C71 0.041(9) 0.038(9) 0.086(12) -0.003(9) 0.040(9) 0.000(7)
O72 0.057(6) 0.054(6) 0.064(7) 0.015(5) 0.021(5) -0.001(5)
Si73 0.062(3) 0.064(3) 0.077(3) 0.013(2) 0.024(3) 0.005(2)
C74 0.065(11) 0.079(10) 0.096(12) 0.012(9) 0.032(9) 0.013(8)
C75 0.107(12) 0.099(12) 0.046(10) 0.002(9) 0.018(9) -0.010(10)
C76 0.091(12) 0.060(10) 0.118(14) 0.034(9) 0.038(10) -0.004(9)
C77 0.066(12) 0.042(10) 0.071(11) 0.003(9) 0.029(10) -0.005(8)
C78 0.078(11) 0.057(9) 0.090(12) -0.011(8) 0.047(10) 0.007(8)
C79 0.047(10) 0.076(10) 0.098(12) -0.014(9) 0.028(10) -0.038(8)
C80 0.072(10) 0.047(9) 0.081(11) -0.009(9) 0.033(9) -0.008(8)

loop_
_geom_bond_atom_site_label_1
_geom_bond_atom_site_label_2
_geom_bond_distance
_geom_bond_site_symmetry_2
_geom_bond_publ_flag
Si1 C7 2.011(12) . ?
Si1 C2 2.069(11) . ?
Si1 Si11 2.408(4) . ?
Si1 Si15 2.435(5) . ?
C2 O21 1.443(12) . ?
C2 C26 1.546(15) . ?
C2 C3 1.582(14) . ?
C3 C4 1.538(14) . ?
C3 C31 1.554(12) . ?
C3 H3A 0.9800 . ?
C4 O41 1.429(12) . ?
C4 C5 1.512(15) . ?
C4 H4A 0.9800 . ?
C5 C6 1.327(14) . ?
C5 C51 1.508(15) . ?
C6 C7 1.516(15) . ?
C6 Si61 1.878(13) . ?
C7 C71 1.642(15) . ?
C7 H7A 0.9800 . ?
Si11 C14 1.872(13) . ?
Si11 C12 1.884(13) . ?
Si11 C13 1.890(12) . ?
C12 H12A 0.9600 . ?
C12 H12B 0.9600 . ?
C12 H12C 0.9600 . ?
C13 H13A 0.9600 . ?
C13 H13B 0.9600 . ?
C13 H13C 0.9600 . ?
C14 H14A 0.9600 . ?
C14 H14B 0.9600 . ?
C14 H14C 0.9600 . ?
Si15 C17 1.872(11) . ?
Si15 C16 1.883(12) . ?
Si15 C18 1.907(12) . ?
C16 H16A 0.9600 . ?
C16 H16B 0.9600 . ?
C16 H16C 0.9600 . ?
C17 H17A 0.9600 . ?
C17 H17B 0.9600 . ?
C17 H17C 0.9600 . ?
C18 H18A 0.9600 . ?
C18 H18B 0.9600 . ?
C18 H18C 0.9600 . ?
O21 Si22 1.649(8) . ?
Si22 C24 1.829(13) . ?
Si22 C25 1.864(12) . ?
Si22 C23 1.868(11) . ?
C23 H23A 0.9600 . ?
C23 H23B 0.9600 . ?
C23 H23C 0.9600 . ?
C24 H24A 0.9600 . ?
C24 H24B 0.9600 . ?
C24 H24C 0.9600 . ?
C25 H25A 0.9600 . ?
C25 H25B 0.9600 . ?
C25 H25C 0.9600 . ?
C26 C28 1.534(14) . ?
C26 C29 1.541(15) . ?
C26 C27 1.562(14) . ?
C27 H27A 0.9600 . ?
C27 H27B 0.9600 . ?
C27 H27C 0.9600 . ?
C28 H28A 0.9600 . ?
C28 H28B 0.9600 . ?
C28 H28C 0.9600 . ?
C29 H29A 0.9600 . ?
C29 H29B 0.9600 . ?
C29 H29C 0.9600 . ?
C31 C32 1.3900 . ?
C31 C36 1.3900 . ?
C32 C33 1.3900 . ?
C32 H32A 0.9300 . ?
C33 C34 1.3900 . ?
C33 H33A 0.9300 . ?
C34 C35 1.3900 . ?
C34 H34A 0.9300 . ?
C35 C36 1.3900 . ?
C35 H35A 0.9300 . ?
C36 H36A 0.9300 . ?
O41 C42 1.396(12) . ?
C42 H42A 0.9600 . ?
C42 H42B 0.9600 . ?
C42 H42C 0.9600 . ?
C51 H51A 0.9600 . ?
C51 H51B 0.9600 . ?
C51 H51C 0.9600 . ?
Si61 C71 2.014(12) . ?
Si61 Si66 2.368(5) . ?
Si61 Si62 2.389(5) . ?
Si62 C65 1.854(15) . ?
Si62 C63 1.872(14) . ?
Si62 C64 1.894(14) . ?
C63 H63A 0.9600 . ?
C63 H63B 0.9600 . ?
C63 H63C 0.9600 . ?
C64 H64A 0.9600 . ?
C64 H64B 0.9600 . ?
C64 H64C 0.9600 . ?
C65 H65A 0.9600 . ?
C65 H65B 0.9600 . ?
C65 H65C 0.9600 . ?
Si66 C68 1.847(14) . ?
Si66 C67 1.879(13) . ?
Si66 C69 1.889(13) . ?
C67 H67A 0.9600 . ?
C67 H67B 0.9600 . ?
C67 H67C 0.9600 . ?
C68 H68A 0.9600 . ?
C68 H68B 0.9600 . ?
C68 H68C 0.9600 . ?
C69 H69A 0.9600 . ?
C69 H69B 0.9600 . ?
C69 H69C 0.9600 . ?
C71 O72 1.444(13) . ?
C71 C77 1.553(16) . ?
O72 Si73 1.633(9) . ?
Si73 C75 1.870(13) . ?
Si73 C76 1.872(12) . ?
Si73 C74 1.877(12) . ?
C74 H74A 0.9600 . ?
C74 H74B 0.9600 . ?
C74 H74C 0.9600 . ?
C75 H75A 0.9600 . ?
C75 H75B 0.9600 . ?
C75 H75C 0.9600 . ?
C76 H76A 0.9600 . ?
C76 H76B 0.9600 . ?
C76 H76C 0.9600 . ?
C77 C80 1.520(15) . ?
C77 C79 1.527(16) . ?
C77 C78 1.543(16) . ?
C78 H78A 0.9600 . ?
C78 H78B 0.9600 . ?
C78 H78C 0.9600 . ?
C79 H79A 0.9600 . ?
C79 H79B 0.9600 . ?
C79 H79C 0.9600 . ?
C80 H80A 0.9600 . ?
C80 H80B 0.9600 . ?
C80 H80C 0.9600 . ?
